data_7206388
loop_
_publ_author_name
'Kim, Byung-Soon'
'Jindo, Takumi'
'Eto, Ryohei'
'Shinohara, Yohei'
'Son, Young-A'
'Kim, Sung-Hoon'
'Matsumoto, Shinya'

_publ_section_title
;
 Effects of alkoxy substitution on the crystal structure of
 2,3-bis[(E)-4-(diethylamino)-2-alkoxybenzylideneamino]fumaronitrile
 derivatives
;
_journal_issue 17
_journal_name_full CrystEngComm
_journal_page_first 5374
_journal_paper_doi 10.1039/c1ce05198a
_journal_volume 13
_journal_year 2011
_chemical_formula_moiety 'C36 H50 N6 O2 '
_chemical_formula_sum 'C36 H50 N6 O2'
_chemical_formula_weight 598.83
_space_group_IT_number 14
_symmetry_cell_setting monoclinic
_symmetry_Int_Tables_number 14
_symmetry_space_group_name_Hall '-P 2yab'
_symmetry_space_group_name_H-M 'P 1 21/a 1'
_cell_angle_alpha 90.0000
_cell_angle_beta 94.5510(16)
_cell_angle_gamma 90.0000
_cell_formula_units_Z 2
_cell_length_a 8.2480(3)
_cell_length_b 23.4817(7)
_cell_length_c 9.0521(3)
_cell_measurement_reflns_used 9104
_cell_measurement_temperature 296.1
_cell_measurement_theta_max 68.2
_cell_measurement_theta_min 3.8
_cell_volume 1747.66(10)
_computing_cell_refinement PROCESS-AUTO
_computing_data_collection PROCESS-AUTO
_computing_data_reduction CrystalStructure
_computing_publication_material 'CrystalStructure 3.8'
_computing_structure_refinement CRYSTALS
_computing_structure_solution SIR92
_diffrn_ambient_temperature 296.1
_diffrn_detector_area_resol_mean 10.00
_diffrn_measured_fraction_theta_full 0.956
_diffrn_measured_fraction_theta_max 0.956
_diffrn_measurement_device_type 'Rigaku RAXIS-RAPID'
_diffrn_measurement_method \w
_diffrn_radiation_type 'Cu K\a'
_diffrn_radiation_wavelength 1.54187
_diffrn_reflns_av_R_equivalents 0.041
_diffrn_reflns_limit_h_max 9
_diffrn_reflns_limit_h_min -9
_diffrn_reflns_limit_k_max 28
_diffrn_reflns_limit_k_min -27
_diffrn_reflns_limit_l_max 9
_diffrn_reflns_limit_l_min -9
_diffrn_reflns_number 16246
_diffrn_reflns_theta_full 68.20
_diffrn_reflns_theta_max 68.20
_exptl_absorpt_coefficient_mu 0.563
_exptl_absorpt_correction_T_max 0.956
_exptl_absorpt_correction_T_min 0.762
_exptl_absorpt_correction_type multi-scan
_exptl_absorpt_process_details
;
Higashi, T. (1995). Program for Absorption Correction.
Rigaku Corporation, Tokyo, Japan.
;
_exptl_crystal_colour purple
_exptl_crystal_density_diffrn 1.138
_exptl_crystal_density_method 'not measured'
_exptl_crystal_description block
_exptl_crystal_F_000 648.00
_exptl_crystal_size_max 0.20
_exptl_crystal_size_mid 0.10
_exptl_crystal_size_min 0.08
_refine_diff_density_max 0.25
_refine_diff_density_min -0.24
_refine_ls_extinction_method none
_refine_ls_goodness_of_fit_ref 1.214
_refine_ls_hydrogen_treatment refall
_refine_ls_number_parameters 224
_refine_ls_number_reflns 3053
_refine_ls_R_factor_gt 0.0527
_refine_ls_shift/su_max 0.0000
_refine_ls_structure_factor_coef F
_refine_ls_weighting_details 'w = 1/[0.0010Fo^2^ + 1.0000\s(Fo^2^)]'
_refine_ls_weighting_scheme calc
_refine_ls_wR_factor_ref 0.0794
_reflns_number_gt 1934
_reflns_number_total 3053
_reflns_threshold_expression F^2^>2.0\s(F^2^)
_cod_data_source_file c1ce05198a.txt
_cod_data_source_block '_dye5'
_cod_original_cell_volume 1747.66(9)
_cod_original_formula_sum 'C36 H50 N6 O2 '
_cod_database_code 7206388

loop_
_symmetry_equiv_pos_site_id
_symmetry_equiv_pos_as_xyz
1 +X,+Y,+Z
2 1/2-X,1/2+Y,-Z
3 -X,-Y,-Z
4 1/2+X,1/2-Y,+Z

loop_
_atom_site_label
_atom_site_type_symbol
_atom_site_fract_x
_atom_site_fract_y
_atom_site_fract_z
_atom_site_U_iso_or_equiv
_atom_site_adp_type
_atom_site_occupancy
_atom_site_symmetry_multiplicity
_atom_site_calc_flag
_atom_site_refinement_flags
O(1) O 0.78590(17) -0.05213(6) -0.01237(14) 0.0600(4) Uani 1.00 1 d .
N(1) N 0.6063(3) -0.11884(10) 0.4382(2) 0.0933(8) Uani 1.00 1 d .
N(2) N 0.5641(2) 0.02099(7) 0.31924(18) 0.0579(5) Uani 1.00 1 d .
N(3) N 0.8453(2) 0.12736(7) -0.2614(2) 0.0670(5) Uani 1.00 1 d .
C(1) C 0.5698(2) -0.07219(11) 0.4441(2) 0.0662(7) Uani 1.00 1 d .
C(2) C 0.5316(2) -0.01198(9) 0.4400(2) 0.0561(6) Uani 1.00 1 d .
C(3) C 0.6295(2) -0.00215(9) 0.2082(2) 0.0535(5) Uani 1.00 1 d .
C(4) C 0.6755(2) 0.03040(8) 0.0843(2) 0.0512(5) Uani 1.00 1 d .
C(5) C 0.6398(2) 0.08825(9) 0.0678(2) 0.0614(6) Uani 1.00 1 d .
C(6) C 0.6896(2) 0.12021(9) -0.0464(2) 0.0646(6) Uani 1.00 1 d .
C(7) C 0.7847(2) 0.09535(9) -0.1518(2) 0.0554(6) Uani 1.00 1 d .
C(8) C 0.8171(2) 0.03683(9) -0.1393(2) 0.0536(5) Uani 1.00 1 d .
C(9) C 0.7615(2) 0.00481(8) -0.0263(2) 0.0501(5) Uani 1.00 1 d .
C(10) C 0.8505(2) -0.08242(8) -0.1313(2) 0.0594(6) Uani 1.00 1 d .
C(11) C 0.8478(2) -0.14475(9) -0.0977(2) 0.0651(6) Uani 1.00 1 d .
C(12) C 0.9127(2) -0.17970(9) -0.2226(2) 0.0699(7) Uani 1.00 1 d .
C(13) C 0.9076(3) -0.24303(10) -0.2008(2) 0.0799(8) Uani 1.00 1 d .
C(14) C 0.9545(4) -0.27566(12) -0.3364(3) 0.1085(11) Uani 1.00 1 d .
C(15) C 0.9736(2) 0.10546(11) -0.3504(2) 0.0753(8) Uani 1.00 1 d .
C(16) C 0.9094(3) 0.07602(13) -0.4890(3) 0.1041(11) Uani 1.00 1 d .
C(17) C 0.7829(3) 0.18367(10) -0.3004(2) 0.0780(8) Uani 1.00 1 d .
C(18) C 0.8736(4) 0.23183(12) -0.2243(3) 0.1139(12) Uani 1.00 1 d .
H(1) H 0.6485 -0.0420 0.2097 0.065 Uiso 1.00 1 c R
H(2) H 0.5790 0.1061 0.1397 0.075 Uiso 1.00 1 c R
H(3) H 0.6593 0.1591 -0.0561 0.078 Uiso 1.00 1 c R
H(4) H 0.8788 0.0189 -0.2104 0.065 Uiso 1.00 1 c R
H(5) H 0.7871 -0.0751 -0.2215 0.072 Uiso 1.00 1 c R
H(6) H 0.9594 -0.0706 -0.1403 0.072 Uiso 1.00 1 c R
H(7) H 0.9129 -0.1518 -0.0083 0.079 Uiso 1.00 1 c R
H(8) H 0.7388 -0.1560 -0.0861 0.079 Uiso 1.00 1 c R
H(9) H 0.8505 -0.1705 -0.3122 0.084 Uiso 1.00 1 c R
H(10) H 1.0229 -0.1691 -0.2303 0.084 Uiso 1.00 1 c R
H(11) H 0.9800 -0.2534 -0.1182 0.096 Uiso 1.00 1 c R
H(12) H 0.7998 -0.2535 -0.1822 0.096 Uiso 1.00 1 c R
H(13) H 0.8606 -0.2821 -0.4020 0.130 Uiso 1.00 1 c R
H(14) H 1.0035 -0.3111 -0.3088 0.129 Uiso 1.00 1 c R
H(15) H 1.0297 -0.2529 -0.3844 0.130 Uiso 1.00 1 c R
H(16) H 1.0410 0.1361 -0.3761 0.091 Uiso 1.00 1 c R
H(17) H 1.0367 0.0786 -0.2922 0.091 Uiso 1.00 1 c R
H(18) H 0.8918 0.0368 -0.4698 0.127 Uiso 1.00 1 c R
H(19) H 0.9822 0.0796 -0.5647 0.127 Uiso 1.00 1 c R
H(20) H 0.8088 0.0936 -0.5202 0.127 Uiso 1.00 1 c R
H(21) H 0.7860 0.1891 -0.4041 0.094 Uiso 1.00 1 c R
H(22) H 0.6734 0.1854 -0.2751 0.093 Uiso 1.00 1 c R
H(23) H 0.8286 0.2395 -0.1329 0.137 Uiso 1.00 1 c R
H(24) H 0.8686 0.2652 -0.2837 0.136 Uiso 1.00 1 c R
H(25) H 0.9837 0.2203 -0.2057 0.137 Uiso 1.00 1 c R

loop_
_atom_site_aniso_label
_atom_site_aniso_U_11
_atom_site_aniso_U_22
_atom_site_aniso_U_33
_atom_site_aniso_U_12
_atom_site_aniso_U_13
_atom_site_aniso_U_23
O(1) 0.0751(9) 0.0555(8) 0.0525(8) 0.0048(6) 0.0239(6) 0.0024(6)
N(1) 0.1202(18) 0.0778(15) 0.0870(15) 0.0058(13) 0.0392(13) 0.0083(12)
N(2) 0.0589(9) 0.0669(11) 0.0502(9) -0.0066(8) 0.0186(7) -0.0025(8)
N(3) 0.0766(12) 0.0638(11) 0.0632(11) 0.0024(9) 0.0207(9) 0.0168(9)
C(1) 0.0735(14) 0.0748(16) 0.0534(13) -0.0064(12) 0.0236(10) 0.0012(11)
C(2) 0.0550(11) 0.0644(13) 0.0507(12) -0.0077(9) 0.0156(9) -0.0019(9)
C(3) 0.0505(11) 0.0608(12) 0.0505(11) -0.0064(8) 0.0124(9) -0.0035(9)
C(4) 0.0508(10) 0.0576(12) 0.0464(11) -0.0055(8) 0.0123(8) -0.0041(9)
C(5) 0.0638(12) 0.0646(14) 0.0586(13) 0.0004(10) 0.0225(9) -0.0049(10)
C(6) 0.0717(13) 0.0566(13) 0.0677(14) 0.0067(10) 0.0185(11) 0.0006(10)
C(7) 0.0560(11) 0.0611(12) 0.0498(11) -0.0032(9) 0.0086(8) 0.0045(9)
C(8) 0.0586(11) 0.0587(12) 0.0453(11) 0.0006(9) 0.0151(9) 0.0015(9)
C(9) 0.0512(10) 0.0550(11) 0.0449(11) -0.0019(8) 0.0078(8) 0.0003(8)
C(10) 0.0674(13) 0.0593(13) 0.0534(12) -0.0001(10) 0.0168(9) -0.0036(9)
C(11) 0.0713(14) 0.0618(13) 0.0634(13) 0.0011(10) 0.0134(11) 0.0003(10)
C(12) 0.0762(15) 0.0637(14) 0.0706(15) 0.0010(11) 0.0107(12) -0.0060(11)
C(13) 0.0861(17) 0.0665(15) 0.0868(17) 0.0062(12) 0.0055(13) -0.0072(13)
C(14) 0.136(2) 0.086(2) 0.101(2) 0.0058(17) -0.0061(19) -0.0346(16)
C(15) 0.0801(16) 0.0803(16) 0.0675(15) -0.0110(12) 0.0193(12) 0.0165(12)
C(16) 0.125(2) 0.115(2) 0.0758(18) -0.0111(19) 0.0277(16) 0.0011(16)
C(17) 0.0891(17) 0.0737(16) 0.0715(15) 0.0024(13) 0.0080(13) 0.0223(12)
C(18) 0.123(2) 0.0748(19) 0.143(2) -0.0070(17) 0.004(2) 0.0183(18)

loop_
_atom_type_symbol
_atom_type_description
_atom_type_scat_dispersion_real
_atom_type_scat_dispersion_imag
_atom_type_scat_source
C C 0.018 0.009
;
International Tables for Crystallography
(1992, Vol. C, Tables 4.2.6.8 and 6.1.1.4)
;
H H 0.000 0.000
;
International Tables for Crystallography
(1992, Vol. C, Table 6.1.1.4)
;
N N 0.031 0.018
;
International Tables for Crystallography
(1992, Vol. C, Tables 4.2.6.8 and 6.1.1.4)
;
O O 0.049 0.032
;
International Tables for Crystallography
(1992, Vol. C, Tables 4.2.6.8 and 6.1.1.4)
;

loop_
_geom_angle_atom_site_label_1
_geom_angle_atom_site_label_2
_geom_angle_atom_site_label_3
_geom_angle
_geom_angle_publ_flag
_geom_angle_site_symmetry_3
C(9) O(1) C(10) 118.86(14) yes .
C(2) N(2) C(3) 119.77(17) yes .
C(7) N(3) C(15) 121.60(17) yes .
C(7) N(3) C(17) 122.18(18) yes .
C(15) N(3) C(17) 116.18(18) yes .
N(1) C(1) C(2) 174.8(2) yes .
N(2) C(2) C(1) 120.77(17) yes .
N(2) C(2) C(2) 120.62(18) yes 3_656
C(1) C(2) C(2) 118.57(18) yes 3_656
N(2) C(3) C(4) 122.36(18) yes .
C(3) C(4) C(5) 122.41(17) yes .
C(3) C(4) C(9) 120.59(17) yes .
C(5) C(4) C(9) 117.00(17) yes .
C(4) C(5) C(6) 122.81(19) yes .
C(5) C(6) C(7) 120.10(19) yes .
N(3) C(7) C(6) 121.19(18) yes .
N(3) C(7) C(8) 121.16(18) yes .
C(6) C(7) C(8) 117.64(18) yes .
C(7) C(8) C(9) 121.47(18) yes .
O(1) C(9) C(4) 115.77(16) yes .
O(1) C(9) C(8) 123.45(17) yes .
C(4) C(9) C(8) 120.78(17) yes .
O(1) C(10) C(11) 108.79(16) yes .
C(10) C(11) C(12) 111.34(17) yes .
C(11) C(12) C(13) 114.81(19) yes .
C(12) C(13) C(14) 112.4(2) yes .
N(3) C(15) C(16) 113.5(2) yes .
N(3) C(17) C(18) 115.0(2) yes .
N(2) C(3) H(1) 118.8 no .
C(4) C(3) H(1) 118.9 no .
C(4) C(5) H(2) 118.4 no .
C(6) C(5) H(2) 118.8 no .
C(5) C(6) H(3) 120.4 no .
C(7) C(6) H(3) 119.5 no .
C(7) C(8) H(4) 119.2 no .
C(9) C(8) H(4) 119.4 no .
O(1) C(10) H(5) 110.2 no .
O(1) C(10) H(6) 109.3 no .
C(11) C(10) H(5) 109.6 no .
C(11) C(10) H(6) 109.5 no .
H(5) C(10) H(6) 109.5 no .
C(10) C(11) H(7) 109.1 no .
C(10) C(11) H(8) 108.9 no .
C(12) C(11) H(7) 109.2 no .
C(12) C(11) H(8) 108.9 no .
H(7) C(11) H(8) 109.5 no .
C(11) C(12) H(9) 108.1 no .
C(11) C(12) H(10) 107.9 no .
C(13) C(12) H(9) 108.6 no .
C(13) C(12) H(10) 107.8 no .
H(9) C(12) H(10) 109.5 no .
C(12) C(13) H(11) 109.5 no .
C(12) C(13) H(12) 108.4 no .
C(14) C(13) H(11) 108.8 no .
C(14) C(13) H(12) 108.3 no .
H(11) C(13) H(12) 109.5 no .
C(13) C(14) H(13) 109.8 no .
C(13) C(14) H(14) 111.0 no .
C(13) C(14) H(15) 107.6 no .
H(13) C(14) H(14) 109.5 no .
H(13) C(14) H(15) 109.5 no .
H(14) C(14) H(15) 109.5 no .
N(3) C(15) H(16) 109.2 no .
N(3) C(15) H(17) 108.3 no .
C(16) C(15) H(16) 108.7 no .
C(16) C(15) H(17) 107.5 no .
H(16) C(15) H(17) 109.5 no .
C(15) C(16) H(18) 110.1 no .
C(15) C(16) H(19) 111.3 no .
C(15) C(16) H(20) 107.0 no .
H(18) C(16) H(19) 109.5 no .
H(18) C(16) H(20) 109.5 no .
H(19) C(16) H(20) 109.5 no .
N(3) C(17) H(21) 109.1 no .
N(3) C(17) H(22) 107.8 no .
C(18) C(17) H(21) 107.6 no .
C(18) C(17) H(22) 107.9 no .
H(21) C(17) H(22) 109.5 no .
C(17) C(18) H(23) 109.3 no .
C(17) C(18) H(24) 111.5 no .
C(17) C(18) H(25) 107.6 no .
H(23) C(18) H(24) 109.5 no .
H(23) C(18) H(25) 109.5 no .
H(24) C(18) H(25) 109.5 no .

loop_
_geom_bond_atom_site_label_1
_geom_bond_atom_site_label_2
_geom_bond_distance
_geom_bond_publ_flag
_geom_bond_site_symmetry_2
O(1) C(9) 1.357(2) yes .
O(1) C(10) 1.428(2) yes .
N(1) C(1) 1.139(3) yes .
N(2) C(2) 1.383(2) yes .
N(2) C(3) 1.297(2) yes .
N(3) C(7) 1.371(2) yes .
N(3) C(15) 1.472(3) yes .
N(3) C(17) 1.452(2) yes .
C(1) C(2) 1.448(3) yes .
C(2) C(2) 1.363(2) yes 3_656
C(3) C(4) 1.433(2) yes .
C(4) C(5) 1.395(2) yes .
C(4) C(9) 1.406(2) yes .
C(5) C(6) 1.367(3) yes .
C(6) C(7) 1.409(3) yes .
C(7) C(8) 1.403(2) yes .
C(8) C(9) 1.377(2) yes .
C(10) C(11) 1.495(2) yes .
C(11) C(12) 1.528(3) yes .
C(12) C(13) 1.501(3) yes .
C(13) C(14) 1.523(3) yes .
C(15) C(16) 1.492(3) yes .
C(17) C(18) 1.494(3) yes .
C(3) H(1) 0.950 no .
C(5) H(2) 0.950 no .
C(6) H(3) 0.950 no .
C(8) H(4) 0.950 no .
C(10) H(5) 0.950 no .
C(10) H(6) 0.950 no .
C(11) H(7) 0.950 no .
C(11) H(8) 0.950 no .
C(12) H(9) 0.950 no .
C(12) H(10) 0.950 no .
C(13) H(11) 0.950 no .
C(13) H(12) 0.950 no .
C(14) H(13) 0.950 no .
C(14) H(14) 0.950 no .
C(14) H(15) 0.950 no .
C(15) H(16) 0.950 no .
C(15) H(17) 0.950 no .
C(16) H(18) 0.950 no .
C(16) H(19) 0.950 no .
C(16) H(20) 0.950 no .
C(17) H(21) 0.950 no .
C(17) H(22) 0.950 no .
C(18) H(23) 0.950 no .
C(18) H(24) 0.950 no .
C(18) H(25) 0.950 no .

loop_
_geom_contact_atom_site_label_1
_geom_contact_atom_site_label_2
_geom_contact_distance
_geom_contact_site_symmetry_2
O(1) C(3) 2.727(2) .
O(1) C(4) 2.340(2) .
O(1) C(8) 2.408(2) .
O(1) C(8) 3.467(2) 3_755
O(1) C(11) 2.377(2) .
N(1) N(2) 3.464(2) .
N(1) N(2) 3.545(2) 3_656
N(1) C(2) 2.584(3) .
N(1) C(2) 3.485(3) 3_656
N(1) C(3) 3.456(3) .
N(1) C(14) 3.504(3) 4_446
N(2) N(1) 3.464(2) .
N(2) N(1) 3.545(2) 3_656
N(2) C(1) 2.462(2) .
N(2) C(1) 2.762(2) 3_656
N(2) C(2) 2.386(2) 3_656
N(2) C(4) 2.393(2) .
N(2) C(5) 2.879(2) .
N(2) C(16) 3.466(3) 1_556
N(3) C(6) 2.422(2) .
N(3) C(8) 2.416(2) .
N(3) C(16) 2.480(3) .
N(3) C(18) 2.484(3) .
C(1) N(2) 2.462(2) .
C(1) N(2) 2.762(2) 3_656
C(1) C(2) 2.418(3) 3_656
C(1) C(3) 2.770(3) .
C(2) N(1) 2.584(3) .
C(2) N(1) 3.485(3) 3_656
C(2) N(2) 2.386(2) 3_656
C(2) C(1) 2.418(3) 3_656
C(2) C(3) 2.318(2) .
C(2) C(3) 3.562(2) 3_656
C(3) O(1) 2.727(2) .
C(3) N(1) 3.456(3) .
C(3) C(1) 2.770(3) .
C(3) C(2) 2.318(2) .
C(3) C(2) 3.562(2) 3_656
C(3) C(4) 3.567(2) 3_655
C(3) C(5) 2.479(2) .
C(3) C(9) 2.467(2) .
C(3) C(9) 3.503(2) 3_655
C(4) O(1) 2.340(2) .
C(4) N(2) 2.393(2) .
C(4) C(3) 3.567(2) 3_655
C(4) C(4) 3.471(2) 3_655
C(4) C(6) 2.425(2) .
C(4) C(7) 2.830(2) .
C(4) C(8) 2.420(2) .
C(5) N(2) 2.879(2) .
C(5) C(3) 2.479(2) .
C(5) C(7) 2.405(2) .
C(5) C(8) 2.747(2) .
C(5) C(9) 2.389(2) .
C(6) N(3) 2.422(2) .
C(6) C(4) 2.425(2) .
C(6) C(8) 2.406(3) .
C(6) C(9) 2.777(2) .
C(6) C(17) 2.895(3) .
C(6) C(18) 3.486(3) .
C(7) C(4) 2.830(2) .
C(7) C(5) 2.405(2) .
C(7) C(9) 2.425(2) .
C(7) C(15) 2.482(3) .
C(7) C(16) 3.329(3) .
C(7) C(17) 2.472(3) .
C(7) C(18) 3.364(3) .
C(8) O(1) 2.408(2) .
C(8) O(1) 3.467(2) 3_755
C(8) N(3) 2.416(2) .
C(8) C(4) 2.420(2) .
C(8) C(5) 2.747(2) .
C(8) C(6) 2.406(3) .
C(8) C(10) 2.814(2) .
C(8) C(15) 2.882(3) .
C(8) C(16) 3.439(3) .
C(9) C(3) 2.467(2) .
C(9) C(3) 3.503(2) 3_655
C(9) C(5) 2.389(2) .
C(9) C(6) 2.777(2) .
C(9) C(7) 2.425(2) .
C(9) C(10) 2.398(2) .
C(10) C(8) 2.814(2) .
C(10) C(9) 2.398(2) .
C(10) C(12) 2.496(2) .
C(11) O(1) 2.377(2) .
C(11) C(13) 2.552(3) .
C(12) C(10) 2.496(2) .
C(12) C(14) 2.513(3) .
C(13) C(11) 2.552(3) .
C(14) N(1) 3.504(3) 4_544
C(14) C(12) 2.513(3) .
C(15) C(7) 2.482(3) .
C(15) C(8) 2.882(3) .
C(15) C(17) 2.483(3) .
C(15) C(18) 3.307(3) .
C(16) N(2) 3.466(3) 1_554
C(16) N(3) 2.480(3) .
C(16) C(7) 3.329(3) .
C(16) C(8) 3.439(3) .
C(16) C(17) 3.267(3) .
C(17) C(6) 2.895(3) .
C(17) C(7) 2.472(3) .
C(17) C(15) 2.483(3) .
C(17) C(16) 3.267(3) .
C(18) N(3) 2.484(3) .
C(18) C(6) 3.486(3) .
C(18) C(7) 3.364(3) .
C(18) C(15) 3.307(3) .
O(1) H(1) 2.396 .
O(1) H(2) 3.382 3_655
O(1) H(4) 2.609 .
O(1) H(4) 3.382 3_755
O(1) H(5) 1.969 .
O(1) H(6) 1.959 .
O(1) H(7) 2.563 .
O(1) H(8) 2.549 .
O(1) H(17) 3.080 3_755
N(1) H(1) 2.787 .
N(1) H(5) 3.469 1_556
N(1) H(9) 3.147 1_556
N(1) H(13) 3.474 4_446
N(1) H(14) 2.997 4_446
N(1) H(15) 3.494 4_446
N(1) H(16) 3.033 3_755
N(1) H(17) 3.453 3_755
N(1) H(22) 3.067 3_655
N(1) H(24) 3.075 2_645
N(2) H(1) 1.941 .
N(2) H(2) 2.586 .
N(2) H(5) 3.222 3_655
N(2) H(18) 3.205 1_556
N(2) H(20) 2.937 1_556
N(3) H(3) 2.611 .
N(3) H(4) 2.598 .
N(3) H(7) 3.081 3_755
N(3) H(16) 1.998 .
N(3) H(17) 1.987 .
N(3) H(18) 2.888 .
N(3) H(19) 3.249 .
N(3) H(20) 2.469 .
N(3) H(21) 1.978 .
N(3) H(22) 1.963 .
N(3) H(23) 2.887 .
N(3) H(24) 3.250 .
N(3) H(25) 2.496 .
C(1) H(1) 2.376 .
C(1) H(5) 3.393 1_556
C(1) H(20) 3.289 3_655
C(1) H(22) 3.598 3_655
C(2) H(1) 2.468 .
C(2) H(18) 3.228 1_556
C(2) H(18) 3.571 3_655
C(2) H(20) 3.373 1_556
C(2) H(20) 3.523 3_655
C(3) H(2) 2.642 .
C(3) H(17) 3.324 3_755
C(3) H(20) 3.565 1_556
C(4) H(1) 2.067 .
C(4) H(2) 2.027 .
C(4) H(3) 3.278 .
C(4) H(4) 3.273 .
C(4) H(6) 3.158 3_755
C(5) H(1) 3.317 .
C(5) H(1) 3.492 3_655
C(5) H(3) 2.021 .
C(5) H(6) 3.345 3_755
C(5) H(8) 3.520 3_655
C(5) H(10) 3.586 3_755
C(5) H(14) 3.485 2_655
C(6) H(1) 3.561 3_655
C(6) H(2) 2.005 .
C(6) H(4) 3.266 .
C(6) H(6) 3.438 3_755
C(6) H(7) 3.360 3_755
C(6) H(10) 3.503 3_755
C(6) H(22) 2.570 .
C(6) H(23) 3.150 .
C(7) H(2) 3.258 .
C(7) H(3) 2.051 .
C(7) H(4) 2.042 .
C(7) H(6) 3.301 3_755
C(7) H(7) 3.083 3_755
C(7) H(16) 3.192 .
C(7) H(17) 2.551 .
C(7) H(18) 3.370 .
C(7) H(20) 3.357 .
C(7) H(21) 3.174 .
C(7) H(22) 2.529 .
C(7) H(23) 3.408 .
C(7) H(25) 3.416 .
C(8) H(3) 3.266 .
C(8) H(5) 2.738 .
C(8) H(6) 2.782 .
C(8) H(6) 3.113 3_755
C(8) H(17) 2.561 .
C(8) H(18) 3.102 .
C(9) H(1) 2.638 .
C(9) H(2) 3.247 .
C(9) H(4) 2.020 .
C(9) H(4) 3.563 3_755
C(9) H(5) 2.598 .
C(9) H(6) 2.671 .
C(9) H(6) 3.067 3_755
C(10) H(2) 3.580 3_655
C(10) H(4) 2.502 .
C(10) H(7) 2.016 .
C(10) H(8) 2.014 .
C(10) H(9) 2.638 .
C(10) H(10) 2.678 .
C(10) H(19) 3.176 3_754
C(11) H(5) 2.022 .
C(11) H(6) 2.021 .
C(11) H(9) 2.035 .
C(11) H(10) 2.032 .
C(11) H(11) 2.785 .
C(11) H(12) 2.686 .
C(11) H(14) 3.453 4_445
C(11) H(25) 3.467 3_755
C(12) H(5) 2.666 .
C(12) H(6) 2.687 .
C(12) H(7) 2.048 .
C(12) H(8) 2.044 .
C(12) H(11) 2.027 .
C(12) H(12) 2.014 .
C(12) H(12) 3.550 4_545
C(12) H(13) 2.915 .
C(12) H(14) 3.284 .
C(12) H(14) 3.410 4_445
C(12) H(15) 2.501 .
C(12) H(19) 3.201 3_754
C(13) H(2) 3.585 2_645
C(13) H(3) 3.345 2_645
C(13) H(7) 2.760 .
C(13) H(8) 2.725 .
C(13) H(9) 2.017 .
C(13) H(10) 2.007 .
C(13) H(12) 3.227 4_545
C(13) H(13) 2.049 .
C(13) H(14) 2.064 .
C(13) H(15) 2.024 .
C(13) H(15) 3.415 4_445
C(13) H(23) 3.581 3_755
C(14) H(2) 3.321 2_645
C(14) H(8) 3.517 4_545
C(14) H(9) 2.630 .
C(14) H(9) 3.493 4_545
C(14) H(10) 2.723 .
C(14) H(11) 2.038 .
C(14) H(12) 2.032 .
C(14) H(12) 3.146 4_545
C(14) H(15) 3.560 4_445
C(14) H(21) 3.065 2_644
C(15) H(1) 3.595 3_755
C(15) H(4) 2.550 .
C(15) H(7) 3.481 3_755
C(15) H(18) 2.026 .
C(15) H(19) 2.039 .
C(15) H(20) 1.989 .
C(15) H(21) 2.524 .
C(15) H(22) 3.222 .
C(15) H(25) 2.996 .
C(16) H(4) 2.884 .
C(16) H(9) 3.556 3_754
C(16) H(10) 3.432 3_754
C(16) H(16) 2.010 .
C(16) H(17) 1.996 .
C(16) H(18) 3.154 3_754
C(16) H(21) 2.967 .
C(17) H(3) 2.573 .
C(17) H(13) 2.966 2_654
C(17) H(16) 2.545 .
C(17) H(17) 3.232 .
C(17) H(20) 2.923 .
C(17) H(23) 2.017 .
C(17) H(24) 2.043 .
C(17) H(25) 1.998 .
C(17) H(25) 3.500 4_455
C(18) H(3) 2.964 .
C(18) H(7) 3.237 3_755
C(18) H(11) 3.276 3_755
C(18) H(16) 3.024 .
C(18) H(21) 1.997 .
C(18) H(22) 2.001 .
C(18) H(22) 3.207 4_555
C(18) H(25) 3.423 4_455
H(1) O(1) 2.396 .
H(1) N(1) 2.787 .
H(1) N(2) 1.941 .
H(1) C(1) 2.376 .
H(1) C(2) 2.468 .
H(1) C(4) 2.067 .
H(1) C(5) 3.317 .
H(1) C(5) 3.492 3_655
H(1) C(6) 3.561 3_655
H(1) C(9) 2.638 .
H(1) C(15) 3.595 3_755
H(1) H(2) 3.575 .
H(1) H(17) 2.780 3_755
H(2) O(1) 3.382 3_655
H(2) N(2) 2.586 .
H(2) C(3) 2.642 .
H(2) C(4) 2.027 .
H(2) C(6) 2.005 .
H(2) C(7) 3.258 .
H(2) C(9) 3.247 .
H(2) C(10) 3.580 3_655
H(2) C(13) 3.585 2_655
H(2) C(14) 3.321 2_655
H(2) H(1) 3.575 .
H(2) H(3) 2.305 .
H(2) H(5) 3.248 3_655
H(2) H(8) 2.876 3_655
H(2) H(11) 3.339 2_655
H(2) H(12) 3.457 2_655
H(2) H(13) 3.548 2_655
H(2) H(14) 2.598 2_655
H(2) H(20) 3.497 1_556
H(3) N(3) 2.611 .
H(3) C(4) 3.278 .
H(3) C(5) 2.021 .
H(3) C(7) 2.051 .
H(3) C(8) 3.266 .
H(3) C(13) 3.345 2_655
H(3) C(17) 2.573 .
H(3) C(18) 2.964 .
H(3) H(2) 2.305 .
H(3) H(7) 3.535 3_755
H(3) H(10) 3.545 3_755
H(3) H(11) 2.884 2_655
H(3) H(12) 2.977 2_655
H(3) H(21) 3.470 .
H(3) H(22) 2.088 .
H(3) H(23) 2.480 .
H(3) H(24) 3.516 4_455
H(3) H(25) 3.411 .
H(3) H(25) 3.411 4_455
H(4) O(1) 2.609 .
H(4) O(1) 3.382 3_755
H(4) N(3) 2.598 .
H(4) C(4) 3.273 .
H(4) C(6) 3.266 .
H(4) C(7) 2.042 .
H(4) C(9) 2.020 .
H(4) C(9) 3.563 3_755
H(4) C(10) 2.502 .
H(4) C(15) 2.550 .
H(4) C(16) 2.884 .
H(4) H(5) 2.334 .
H(4) H(6) 2.280 .
H(4) H(6) 3.557 3_755
H(4) H(16) 3.454 .
H(4) H(17) 2.088 .
H(4) H(18) 2.396 .
H(4) H(19) 3.345 3_754
H(4) H(20) 3.319 .
H(5) O(1) 1.969 .
H(5) N(1) 3.469 1_554
H(5) N(2) 3.222 3_655
H(5) C(1) 3.393 1_554
H(5) C(8) 2.738 .
H(5) C(9) 2.598 .
H(5) C(11) 2.022 .
H(5) C(12) 2.666 .
H(5) H(2) 3.248 3_655
H(5) H(4) 2.334 .
H(5) H(6) 1.551 .
H(5) H(7) 2.779 .
H(5) H(8) 2.311 .
H(5) H(9) 2.455 .
H(5) H(10) 2.947 .
H(5) H(14) 3.597 4_445
H(5) H(19) 2.822 3_754
H(6) O(1) 1.959 .
H(6) C(4) 3.158 3_755
H(6) C(5) 3.345 3_755
H(6) C(6) 3.438 3_755
H(6) C(7) 3.301 3_755
H(6) C(8) 2.782 .
H(6) C(8) 3.113 3_755
H(6) C(9) 2.671 .
H(6) C(9) 3.067 3_755
H(6) C(11) 2.021 .
H(6) C(12) 2.687 .
H(6) H(4) 2.280 .
H(6) H(4) 3.557 3_755
H(6) H(5) 1.551 .
H(6) H(7) 2.298 .
H(6) H(8) 2.777 .
H(6) H(9) 2.917 .
H(6) H(10) 2.522 .
H(6) H(19) 2.760 3_754
H(7) O(1) 2.563 .
H(7) N(3) 3.081 3_755
H(7) C(6) 3.360 3_755
H(7) C(7) 3.083 3_755
H(7) C(10) 2.016 .
H(7) C(12) 2.048 .
H(7) C(13) 2.760 .
H(7) C(15) 3.481 3_755
H(7) C(18) 3.237 3_755
H(7) H(3) 3.535 3_755
H(7) H(5) 2.779 .
H(7) H(6) 2.298 .
H(7) H(8) 1.551 .
H(7) H(9) 2.793 .
H(7) H(10) 2.306 .
H(7) H(11) 2.659 .
H(7) H(12) 2.970 .
H(7) H(16) 3.489 3_755
H(7) H(17) 3.216 3_755
H(7) H(23) 3.539 2_645
H(7) H(23) 3.161 3_755
H(7) H(25) 2.609 3_755
H(8) O(1) 2.549 .
H(8) C(5) 3.520 3_655
H(8) C(10) 2.014 .
H(8) C(12) 2.044 .
H(8) C(13) 2.725 .
H(8) C(14) 3.517 4_445
H(8) H(2) 2.876 3_655
H(8) H(5) 2.311 .
H(8) H(6) 2.777 .
H(8) H(7) 1.551 .
H(8) H(9) 2.335 .
H(8) H(10) 2.788 .
H(8) H(11) 3.060 .
H(8) H(11) 3.013 4_445
H(8) H(12) 2.515 .
H(8) H(14) 2.794 4_445
H(8) H(23) 3.231 2_645
H(9) N(1) 3.147 1_554
H(9) C(10) 2.638 .
H(9) C(11) 2.035 .
H(9) C(13) 2.017 .
H(9) C(14) 2.630 .
H(9) C(14) 3.493 4_445
H(9) C(16) 3.556 3_754
H(9) H(5) 2.455 .
H(9) H(6) 2.917 .
H(9) H(7) 2.793 .
H(9) H(8) 2.335 .
H(9) H(10) 1.551 .
H(9) H(11) 2.778 .
H(9) H(12) 2.332 .
H(9) H(13) 2.749 .
H(9) H(14) 3.535 .
H(9) H(14) 2.897 4_445
H(9) H(15) 2.552 .
H(9) H(15) 3.223 4_445
H(9) H(16) 3.133 3_754
H(9) H(19) 2.818 3_754
H(10) C(5) 3.586 3_755
H(10) C(6) 3.503 3_755
H(10) C(10) 2.678 .
H(10) C(11) 2.032 .
H(10) C(13) 2.007 .
H(10) C(14) 2.723 .
H(10) C(16) 3.432 3_754
H(10) H(3) 3.545 3_755
H(10) H(5) 2.947 .
H(10) H(6) 2.522 .
H(10) H(7) 2.306 .
H(10) H(8) 2.788 .
H(10) H(9) 1.551 .
H(10) H(11) 2.263 .
H(10) H(12) 2.761 .
H(10) H(12) 2.924 4_545
H(10) H(13) 3.304 .
H(10) H(13) 3.489 4_545
H(10) H(14) 3.410 .
H(10) H(15) 2.415 .
H(10) H(19) 2.802 3_754
H(10) H(20) 3.266 3_754
H(11) C(11) 2.785 .
H(11) C(12) 2.027 .
H(11) C(14) 2.038 .
H(11) C(18) 3.276 3_755
H(11) H(2) 3.339 2_645
H(11) H(3) 2.884 2_645
H(11) H(7) 2.659 .
H(11) H(8) 3.060 .
H(11) H(8) 3.013 4_545
H(11) H(9) 2.778 .
H(11) H(10) 2.263 .
H(11) H(12) 1.551 .
H(11) H(12) 2.751 4_545
H(11) H(13) 2.761 .
H(11) H(14) 2.215 .
H(11) H(15) 2.476 .
H(11) H(23) 3.549 2_645
H(11) H(23) 2.683 3_755
H(11) H(25) 3.025 3_755
H(12) C(11) 2.686 .
H(12) C(12) 2.014 .
H(12) C(12) 3.550 4_445
H(12) C(13) 3.227 4_445
H(12) C(14) 2.032 .
H(12) C(14) 3.146 4_445
H(12) H(2) 3.457 2_645
H(12) H(3) 2.977 2_645
H(12) H(7) 2.970 .
H(12) H(8) 2.515 .
H(12) H(9) 2.332 .
H(12) H(10) 2.761 .
H(12) H(10) 2.924 4_445
H(12) H(11) 1.551 .
H(12) H(11) 2.751 4_445
H(12) H(13) 2.196 .
H(12) H(14) 2.504 .
H(12) H(14) 3.024 4_445
H(12) H(15) 2.738 .
H(12) H(15) 2.773 4_445
H(12) H(23) 3.125 2_645
H(13) N(1) 3.474 4_544
H(13) C(12) 2.915 .
H(13) C(13) 2.049 .
H(13) C(17) 2.966 2_644
H(13) H(2) 3.548 2_645
H(13) H(9) 2.749 .
H(13) H(10) 3.304 .
H(13) H(10) 3.489 4_445
H(13) H(11) 2.761 .
H(13) H(12) 2.196 .
H(13) H(14) 1.551 .
H(13) H(15) 1.551 .
H(13) H(15) 2.867 4_445
H(13) H(20) 3.287 2_644
H(13) H(21) 2.159 2_644
H(13) H(22) 3.012 2_644
H(13) H(24) 3.472 2_644
H(14) N(1) 2.997 4_544
H(14) C(5) 3.485 2_645
H(14) C(11) 3.453 4_545
H(14) C(12) 3.284 .
H(14) C(12) 3.410 4_545
H(14) C(13) 2.064 .
H(14) H(2) 2.598 2_645
H(14) H(5) 3.597 4_545
H(14) H(8) 2.794 4_545
H(14) H(9) 3.535 .
H(14) H(9) 2.897 4_545
H(14) H(10) 3.410 .
H(14) H(11) 2.215 .
H(14) H(12) 2.504 .
H(14) H(12) 3.024 4_545
H(14) H(13) 1.551 .
H(14) H(15) 1.551 .
H(14) H(21) 3.387 2_644
H(15) N(1) 3.494 4_544
H(15) C(12) 2.501 .
H(15) C(13) 2.024 .
H(15) C(13) 3.415 4_545
H(15) C(14) 3.560 4_545
H(15) H(9) 2.552 .
H(15) H(9) 3.223 4_545
H(15) H(10) 2.415 .
H(15) H(11) 2.476 .
H(15) H(12) 2.738 .
H(15) H(12) 2.773 4_545
H(15) H(13) 1.551 .
H(15) H(13) 2.867 4_545
H(15) H(14) 1.551 .
H(15) H(16) 3.516 3_754
H(15) H(21) 3.393 2_644
H(15) H(21) 2.946 3_754
H(15) H(24) 3.196 3_754
H(16) N(1) 3.033 3_755
H(16) N(3) 1.998 .
H(16) C(7) 3.192 .
H(16) C(16) 2.010 .
H(16) C(17) 2.545 .
H(16) C(18) 3.024 .
H(16) H(4) 3.454 .
H(16) H(7) 3.489 3_755
H(16) H(9) 3.133 3_754
H(16) H(15) 3.516 3_754
H(16) H(17) 1.551 .
H(16) H(18) 2.740 .
H(16) H(19) 2.186 .
H(16) H(20) 2.443 .
H(16) H(21) 2.440 .
H(16) H(22) 3.436 .
H(16) H(24) 3.479 .
H(16) H(25) 2.574 .
H(17) O(1) 3.080 3_755
H(17) N(1) 3.453 3_755
H(17) N(3) 1.987 .
H(17) C(3) 3.324 3_755
H(17) C(7) 2.551 .
H(17) C(8) 2.561 .
H(17) C(16) 1.996 .
H(17) C(17) 3.232 .
H(17) H(1) 2.780 3_755
H(17) H(4) 2.088 .
H(17) H(7) 3.216 3_755
H(17) H(16) 1.551 .
H(17) H(18) 2.161 .
H(17) H(18) 3.541 3_754
H(17) H(19) 2.472 .
H(17) H(20) 2.703 .
H(17) H(21) 3.421 .
H(17) H(25) 3.454 .
H(18) N(2) 3.205 1_554
H(18) N(3) 2.888 .
H(18) C(2) 3.228 1_554
H(18) C(2) 3.571 3_655
H(18) C(7) 3.370 .
H(18) C(8) 3.102 .
H(18) C(15) 2.026 .
H(18) C(16) 3.154 3_754
H(18) H(4) 2.396 .
H(18) H(16) 2.740 .
H(18) H(17) 2.161 .
H(18) H(17) 3.541 3_754
H(18) H(18) 2.575 3_754
H(18) H(19) 1.551 .
H(18) H(19) 2.933 3_754
H(18) H(20) 1.552 .
H(19) N(3) 3.249 .
H(19) C(10) 3.176 3_754
H(19) C(12) 3.201 3_754
H(19) C(15) 2.039 .
H(19) H(4) 3.345 3_754
H(19) H(5) 2.822 3_754
H(19) H(6) 2.760 3_754
H(19) H(9) 2.818 3_754
H(19) H(10) 2.802 3_754
H(19) H(16) 2.186 .
H(19) H(17) 2.472 .
H(19) H(18) 1.551 .
H(19) H(18) 2.933 3_754
H(19) H(20) 1.551 .
H(19) H(21) 3.423 .
H(20) N(2) 2.937 1_554
H(20) N(3) 2.469 .
H(20) C(1) 3.289 3_655
H(20) C(2) 3.373 1_554
H(20) C(2) 3.523 3_655
H(20) C(3) 3.565 1_554
H(20) C(7) 3.357 .
H(20) C(15) 1.989 .
H(20) C(17) 2.923 .
H(20) H(2) 3.497 1_554
H(20) H(4) 3.319 .
H(20) H(10) 3.266 3_754
H(20) H(13) 3.287 2_654
H(20) H(16) 2.443 .
H(20) H(17) 2.703 .
H(20) H(18) 1.552 .
H(20) H(19) 1.551 .
H(20) H(21) 2.490 .
H(20) H(22) 3.348 .
H(21) N(3) 1.978 .
H(21) C(7) 3.174 .
H(21) C(14) 3.065 2_654
H(21) C(15) 2.524 .
H(21) C(16) 2.967 .
H(21) C(18) 1.997 .
H(21) H(3) 3.470 .
H(21) H(13) 2.159 2_654
H(21) H(14) 3.387 2_654
H(21) H(15) 3.393 2_654
H(21) H(15) 2.946 3_754
H(21) H(16) 2.440 .
H(21) H(17) 3.421 .
H(21) H(19) 3.423 .
H(21) H(20) 2.490 .
H(21) H(22) 1.551 .
H(21) H(23) 2.723 .
H(21) H(24) 2.174 .
H(21) H(25) 2.440 .
H(22) N(1) 3.067 3_655
H(22) N(3) 1.963 .
H(22) C(1) 3.598 3_655
H(22) C(6) 2.570 .
H(22) C(7) 2.529 .
H(22) C(15) 3.222 .
H(22) C(18) 2.001 .
H(22) C(18) 3.207 4_455
H(22) H(3) 2.088 .
H(22) H(13) 3.012 2_654
H(22) H(16) 3.436 .
H(22) H(20) 3.348 .
H(22) H(21) 1.551 .
H(22) H(23) 2.156 .
H(22) H(24) 2.476 .
H(22) H(24) 2.764 4_455
H(22) H(25) 2.713 .
H(22) H(25) 2.811 4_455
H(23) N(3) 2.887 .
H(23) C(6) 3.150 .
H(23) C(7) 3.408 .
H(23) C(13) 3.581 3_755
H(23) C(17) 2.017 .
H(23) H(3) 2.480 .
H(23) H(7) 3.539 2_655
H(23) H(7) 3.161 3_755
H(23) H(8) 3.231 2_655
H(23) H(11) 3.549 2_655
H(23) H(11) 2.683 3_755
H(23) H(12) 3.125 2_655
H(23) H(21) 2.723 .
H(23) H(22) 2.156 .
H(23) H(24) 1.551 .
H(23) H(25) 1.551 .
H(23) H(25) 3.020 4_455
H(24) N(1) 3.075 2_655
H(24) N(3) 3.250 .
H(24) C(17) 2.043 .
H(24) H(3) 3.516 4_555
H(24) H(13) 3.472 2_654
H(24) H(15) 3.196 3_754
H(24) H(16) 3.479 .
H(24) H(21) 2.174 .
H(24) H(22) 2.476 .
H(24) H(22) 2.764 4_555
H(24) H(23) 1.551 .
H(24) H(25) 1.551 .
H(24) H(25) 3.324 4_455
H(25) N(3) 2.496 .
H(25) C(7) 3.416 .
H(25) C(11) 3.467 3_755
H(25) C(15) 2.996 .
H(25) C(17) 1.998 .
H(25) C(17) 3.500 4_555
H(25) C(18) 3.423 4_555
H(25) H(3) 3.411 .
H(25) H(3) 3.411 4_555
H(25) H(7) 2.609 3_755
H(25) H(11) 3.025 3_755
H(25) H(16) 2.574 .
H(25) H(17) 3.454 .
H(25) H(21) 2.440 .
H(25) H(22) 2.713 .
H(25) H(22) 2.811 4_555
H(25) H(23) 1.551 .
H(25) H(23) 3.020 4_555
H(25) H(24) 1.551 .
H(25) H(24) 3.324 4_555

loop_
_geom_torsion_atom_site_label_1
_geom_torsion_atom_site_label_2
_geom_torsion_atom_site_label_3
_geom_torsion_atom_site_label_4
_geom_torsion
_geom_torsion_site_symmetry_3
_geom_torsion_site_symmetry_4
C(9) O(1) C(10) C(11) -173.38(16) . .
C(10) O(1) C(9) C(4) 170.83(16) . .
C(10) O(1) C(9) C(8) -9.8(2) . .
C(2) N(2) C(3) C(4) -175.96(16) . .
C(3) N(2) C(2) C(1) 0.1(2) . .
C(3) N(2) C(2) C(2) 177.57(18) . 3_656
C(7) N(3) C(15) C(16) 91.4(2) . .
C(15) N(3) C(7) C(6) 165.91(19) . .
C(15) N(3) C(7) C(8) -13.2(2) . .
C(7) N(3) C(17) C(18) 94.1(2) . .
C(17) N(3) C(7) C(6) -16.6(2) . .
C(17) N(3) C(7) C(8) 164.38(18) . .
C(15) N(3) C(17) C(18) -88.3(2) . .
C(17) N(3) C(15) C(16) -86.2(2) . .
N(1) C(1) C(2) N(2) 11(2) . .
N(1) C(1) C(2) C(2) -166(2) . 3_656
N(2) C(2) C(2) C(1) 2.4(2) 3_656 3_656
C(1) C(2) C(2) N(2) -2.4(2) 3_656 3_656
N(2) C(3) C(4) C(5) -6.0(2) . .
N(2) C(3) C(4) C(9) 173.27(17) . .
C(3) C(4) C(5) C(6) 176.94(18) . .
C(3) C(4) C(9) O(1) 4.5(2) . .
C(3) C(4) C(9) C(8) -174.84(17) . .
C(5) C(4) C(9) O(1) -176.14(16) . .
C(5) C(4) C(9) C(8) 4.5(2) . .
C(9) C(4) C(5) C(6) -2.4(2) . .
C(4) C(5) C(6) C(7) -1.7(3) . .
C(5) C(6) C(7) N(3) -175.52(19) . .
C(5) C(6) C(7) C(8) 3.6(2) . .
N(3) C(7) C(8) C(9) 177.64(17) . .
C(6) C(7) C(8) C(9) -1.5(2) . .
C(7) C(8) C(9) O(1) 178.03(17) . .
C(7) C(8) C(9) C(4) -2.6(2) . .
O(1) C(10) C(11) C(12) 178.96(16) . .
C(10) C(11) C(12) C(13) -177.53(19) . .
C(11) C(12) C(13) C(14) 173.1(2) . .
